data_7700954
loop_
_publ_author_name
'Liu, Yi'
'Dawe, Louise N.'
'Kozak, Christopher M.'

_publ_section_title
;
 Bimetallic and trimetallic zinc amino-bis(phenolate) complexes for
 ring-opening polymerization of rac-lactide.
;
_journal_issue 36
_journal_name_full 'Dalton transactions (Cambridge, England : 2003)'
_journal_page_first 13699
_journal_page_last 13710
_journal_paper_doi 10.1039/c9dt03118a
_journal_volume 48
_journal_year 2019
_chemical_formula_moiety 'C72 H116 N2 O6 Zn3'
_chemical_formula_sum 'C72 H116 N2 O6 Zn3'
_chemical_formula_weight 1301.77
_space_group_crystal_system monoclinic
_space_group_IT_number 14
_space_group_name_Hall '-P 2ybc'
_space_group_name_H-M_alt 'P 1 21/c 1'
_symmetry_space_group_name_Hall '-P 2ybc'
_symmetry_space_group_name_H-M 'P 1 21/c 1'
_atom_sites_solution_hydrogens geom
_atom_sites_solution_primary direct
_audit_creation_date 2014-11-01
_audit_creation_method
;
Olex2 1.2
(compiled 2014.09.19 svn.r3010 for OlexSys, GUI svn.r4874)
;
_audit_update_record
;
2015-07-11 deposited with the CCDC.    2019-08-28 downloaded from the CCDC.
;
_cell_angle_alpha 90
_cell_angle_beta 104.2080(10)
_cell_angle_gamma 90
_cell_formula_units_Z 4
_cell_length_a 13.4644(9)
_cell_length_b 28.1652(19)
_cell_length_c 20.0841(14)
_cell_measurement_reflns_used 9860
_cell_measurement_temperature 125(2)
_cell_measurement_theta_max 27.99
_cell_measurement_theta_min 2.20
_cell_volume 7383.5(9)
_computing_molecular_graphics 'Olex2 (Dolomanov et al., 2009)'
_computing_publication_material 'Olex2 (Dolomanov et al., 2009)'
_computing_structure_refinement 'ShelXL (Sheldrick, 2008)'
_computing_structure_solution 'ShelXT (Sheldrick, 2008)'
_diffrn_ambient_temperature 125.02
_diffrn_measured_fraction_theta_full 0.998
_diffrn_measured_fraction_theta_max 0.966
_diffrn_measurement_device_type 'Bruker APEX-II CCD'
_diffrn_measurement_method '\f and \w scans'
_diffrn_radiation_monochromator graphite
_diffrn_radiation_type MoK\a
_diffrn_radiation_wavelength 0.71073
_diffrn_reflns_av_R_equivalents 0.0533
_diffrn_reflns_av_unetI/netI 0.0621
_diffrn_reflns_Laue_measured_fraction_full 0.998
_diffrn_reflns_Laue_measured_fraction_max 0.966
_diffrn_reflns_limit_h_max 17
_diffrn_reflns_limit_h_min -17
_diffrn_reflns_limit_k_max 37
_diffrn_reflns_limit_k_min -36
_diffrn_reflns_limit_l_max 24
_diffrn_reflns_limit_l_min -26
_diffrn_reflns_number 60031
_diffrn_reflns_point_group_measured_fraction_full 0.998
_diffrn_reflns_point_group_measured_fraction_max 0.966
_diffrn_reflns_theta_full 26.000
_diffrn_reflns_theta_max 28.292
_diffrn_reflns_theta_min 2.092
_diffrn_standards_number 0
_exptl_absorpt_coefficient_mu 1.014
_exptl_absorpt_correction_T_max 0.7457
_exptl_absorpt_correction_T_min 0.6838
_exptl_absorpt_correction_type multi-scan
_exptl_absorpt_process_details
;
SADABS-2008/1 (Bruker,2008) was used for absorption correction.
wR2(int) was 0.0755 before and 0.0482 after correction.
The Ratio of minimum to maximum transmission is 0.9170.
The \l/2 correction factor is 0.0015.
;
_exptl_crystal_colour colourless
_exptl_crystal_colour_primary colourless
_exptl_crystal_density_diffrn 1.171
_exptl_crystal_description amorphous
_exptl_crystal_F_000 2800
_exptl_crystal_size_max 0.354
_exptl_crystal_size_mid 0.251
_exptl_crystal_size_min 0.226
_refine_diff_density_max 0.414
_refine_diff_density_min -0.401
_refine_diff_density_rms 0.066
_refine_ls_extinction_method none
_refine_ls_goodness_of_fit_ref 1.013
_refine_ls_hydrogen_treatment constr
_refine_ls_matrix_type full
_refine_ls_number_parameters 840
_refine_ls_number_reflns 17705
_refine_ls_number_restraints 102
_refine_ls_restrained_S_all 1.020
_refine_ls_R_factor_all 0.0805
_refine_ls_R_factor_gt 0.0426
_refine_ls_shift/su_max 0.002
_refine_ls_shift/su_mean 0.000
_refine_ls_structure_factor_coef Fsqd
_refine_ls_weighting_details 'w=1/[\s^2^(Fo^2^)+(0.0427P)^2^+0.4332P] where P=(Fo^2^+2Fc^2^)/3'
_refine_ls_weighting_scheme calc
_refine_ls_wR_factor_gt 0.0871
_refine_ls_wR_factor_ref 0.0995
_reflns_Friedel_coverage 0.000
_reflns_number_gt 11774
_reflns_number_total 17705
_reflns_threshold_expression 'I > 2\s(I)'
_cod_data_source_file c9dt03118a2.cif
_cod_data_source_block 2
_cod_depositor_comments 'Adding full bibliography for 7700953--7700954.cif.'
_cod_database_code 7700954
_shelxl_version_number 2013-4
_shelx_space_group_comment
;
The symmetry employed for this shelxl refinement is uniquely defined
by the following loop, which should always be used as a source of
symmetry information in preference to the above space-group names.
They are only intended as comments.
;
_shelx_estimated_absorpt_t_max 0.803
_shelx_estimated_absorpt_t_min 0.715
_olex2_refinement_description
;
1. Fixed Uiso
 At 1.2 times of:
  All C(H) groups, All C(H,H) groups
 At 1.5 times of:
  All C(H,H,H) groups
2. Restrained distances
 C57A-C55 \\sim C56-C55 \\sim C56A-C55 \\sim C58-C55 \\sim C58A-C55 \\sim
C57-C55
 with sigma of 0.02
 C62A-C59 \\sim C60-C59 \\sim C60A-C59 \\sim C61-C59 \\sim C61c-C59 \\sim
C62-C59
 with sigma of 0.02
3. Rigid body (RIGU) restrains
 C55, C57A, C56, C56A, C58, C58A, C57
 with sigma for 1-2 distances of 0.004 and sigma for 1-3 distances of 0.004
 C59, C62, C62A, C60, C60A, C61, C61c
 with sigma for 1-2 distances of 0.004 and sigma for 1-3 distances of 0.004
4. Others
 Sof(C56A)=Sof(H56A)=Sof(H56B)=Sof(H56C)=Sof(C57A)=Sof(H57A)=Sof(H57B)=
 Sof(H57C)=Sof(C58A)=Sof(H58A)=Sof(H58B)=Sof(H58C)=1-FVAR(1)
 Sof(C56)=Sof(H56D)=Sof(H56E)=Sof(H56F)=Sof(C57)=Sof(H57D)=Sof(H57E)=Sof(H57F)=
 Sof(C58)=Sof(H58D)=Sof(H58E)=Sof(H58F)=FVAR(1)
 Sof(C60A)=Sof(H60D)=Sof(H60E)=Sof(H60F)=Sof(C61c)=Sof(H61c)=Sof(H61B)=
 Sof(H61C)=Sof(C62A)=Sof(H62D)=Sof(H62E)=Sof(H62F)=1-FVAR(2)
 Sof(C60)=Sof(H60A)=Sof(H60B)=Sof(H60C)=Sof(C61)=Sof(H61D)=Sof(H61E)=Sof(H61F)=
 Sof(C62)=Sof(H62A)=Sof(H62B)=Sof(H62C)=FVAR(2)
5.a Ternary CH refined with riding coordinates:
 C67(H67), C70(H70)
5.b Secondary CH2 refined with riding coordinates:
 C7(H7A,H7B), C8(H8A,H8B), C15(H15A,H15B), C16(H16A,H16B), C40(H40A,H40B),
 C41(H41c,H41B), C48(H48A,H48B), C49(H49A,H49B)
5.c Aromatic/amide H refined with riding coordinates:
 C3(H3), C5(H5), C10(H10), C12(H12), C36(H36), C38(H38), C43(H43), C45(H45)
5.d Idealised Me refined as rotating group:
 C17(H17A,H17B,H17C), C19(H19A,H19B,H19C), C20(H20A,H20B,H20C), C21(H21c,H21B,
 H21C), C23(H23A,H23B,H23C), C24(H24A,H24B,H24C), C25(H25A,H25B,H25C), C27(H27A,
 H27B,H27C), C28(H28A,H28B,H28C), C29(H29A,H29B,H29C), C31(H31c,H31B,H31C),
 C32(H32A,H32B,H32C), C33(H33A,H33B,H33C), C50(H50A,H50B,H50C), C52(H52A,H52B,
 H52C), C53(H53A,H53B,H53C), C54(H54A,H54B,H54C), C56A(H56A,H56B,H56C),
 C56(H56D,H56E,H56F), C57A(H57A,H57B,H57C), C57(H57D,H57E,H57F), C58A(H58A,H58B,
 H58C), C58(H58D,H58E,H58F), C60(H60A,H60B,H60C), C60A(H60D,H60E,H60F),
 C61c(H61c,H61B,H61C), C61(H61D,H61E,H61F), C62(H62A,H62B,H62C), C62A(H62D,H62E,
 H62F), C64(H64A,H64B,H64C), C65(H65A,H65B,H65C), C66(H66A,H66B,H66C), C68(H68A,
 H68B,H68C), C69(H69A,H69B,H69C), C71(H71c,H71B,H71C), C72(H72A,H72B,H72C)
;
_olex2_submission_special_instructions 'No special instructions were received'

loop_
_space_group_symop_operation_xyz
'x, y, z'
'-x, y+1/2, -z+1/2'
'-x, -y, -z'
'x, -y-1/2, z-1/2'

loop_
_atom_site_label
_atom_site_type_symbol
_atom_site_fract_x
_atom_site_fract_y
_atom_site_fract_z
_atom_site_U_iso_or_equiv
_atom_site_adp_type
_atom_site_occupancy
_atom_site_site_symmetry_order
_atom_site_calc_flag
_atom_site_refinement_flags_posn
_atom_site_refinement_flags_occupancy
_atom_site_disorder_assembly
_atom_site_disorder_group
Zn1 Zn 0.53102(2) 0.59272(2) 0.76861(2) 0.02451(7) Uani 1 1 d . . . .
Zn2 Zn 0.38648(2) 0.57571(2) 0.63695(2) 0.02066(7) Uani 1 1 d . . . .
Zn3 Zn 0.22570(2) 0.58906(2) 0.51019(2) 0.02147(7) Uani 1 1 d . . . .
O1 O 0.57882(13) 0.57452(6) 0.86025(8) 0.0316(4) Uani 1 1 d . . . .
O2 O 0.38044(11) 0.59964(5) 0.72931(8) 0.0222(4) Uani 1 1 d . . . .
O3 O 0.17874(11) 0.58739(5) 0.41429(8) 0.0261(4) Uani 1 1 d . . . .
O4 O 0.35747(11) 0.62082(5) 0.55799(8) 0.0218(3) Uani 1 1 d . . . .
O5 O 0.52617(11) 0.55959(5) 0.68315(8) 0.0251(4) Uani 1 1 d . . . .
O6 O 0.27138(11) 0.54131(5) 0.58102(8) 0.0232(4) Uani 1 1 d . . . .
N1 N 0.56167(14) 0.66493(6) 0.77384(10) 0.0224(4) Uani 1 1 d . . . .
N2 N 0.12961(13) 0.63958(6) 0.53621(9) 0.0209(4) Uani 1 1 d . . . .
C1 C 0.65406(18) 0.59968(8) 0.90156(12) 0.0260(5) Uani 1 1 d . . . .
C2 C 0.73276(19) 0.57680(8) 0.94982(12) 0.0270(5) Uani 1 1 d . . . .
C3 C 0.81139(19) 0.60480(9) 0.98895(12) 0.0309(6) Uani 1 1 d . . . .
H3 H 0.8651 0.5893 1.0212 0.037 Uiso 1 1 calc R . . .
C4 C 0.81578(19) 0.65405(9) 0.98354(13) 0.0318(6) Uani 1 1 d . . . .
C5 C 0.73492(18) 0.67577(9) 0.93703(12) 0.0292(6) Uani 1 1 d . . . .
H5 H 0.7347 0.7093 0.9325 0.035 Uiso 1 1 calc R . . .
C6 C 0.65474(18) 0.64988(8) 0.89708(12) 0.0258(5) Uani 1 1 d . . . .
C7 C 0.56763(18) 0.67521(8) 0.84808(11) 0.0255(5) Uani 1 1 d . . . .
H7A H 0.5022 0.6657 0.8585 0.031 Uiso 1 1 calc R . . .
H7B H 0.5759 0.7098 0.8559 0.031 Uiso 1 1 calc R . . .
C8 C 0.47200(16) 0.69062(8) 0.72846(12) 0.0245(5) Uani 1 1 d . . . .
H8A H 0.4872 0.7251 0.7301 0.029 Uiso 1 1 calc R . . .
H8B H 0.4639 0.6799 0.6805 0.029 Uiso 1 1 calc R . . .
C9 C 0.37256(17) 0.68290(8) 0.74846(11) 0.0213(5) Uani 1 1 d . . . .
C10 C 0.32007(17) 0.72178(8) 0.76553(11) 0.0231(5) Uani 1 1 d . . . .
H10 H 0.3463 0.7527 0.7619 0.028 Uiso 1 1 calc R . . .
C11 C 0.23055(17) 0.71686(8) 0.78769(11) 0.0224(5) Uani 1 1 d . . . .
C12 C 0.19873(17) 0.67060(8) 0.79599(11) 0.0245(5) Uani 1 1 d . . . .
H12 H 0.1396 0.6664 0.8132 0.029 Uiso 1 1 calc R . . .
C13 C 0.24853(17) 0.63004(8) 0.78061(11) 0.0218(5) Uani 1 1 d . . . .
C14 C 0.33233(17) 0.63705(8) 0.75186(11) 0.0214(5) Uani 1 1 d . . . .
C15 C 0.65763(17) 0.68064(9) 0.75570(13) 0.0288(6) Uani 1 1 d . . . .
H15A H 0.6882 0.7069 0.7868 0.035 Uiso 1 1 calc R . . .
H15B H 0.6395 0.6934 0.7083 0.035 Uiso 1 1 calc R . . .
C16 C 0.73801(18) 0.64201(10) 0.76012(14) 0.0364(6) Uani 1 1 d . . . .
H16A H 0.7164 0.6200 0.7208 0.044 Uiso 1 1 calc R . . .
H16B H 0.7446 0.6236 0.8030 0.044 Uiso 1 1 calc R . . .
C17 C 0.8413(2) 0.66413(12) 0.75926(17) 0.0592(9) Uani 1 1 d . . . .
H17A H 0.8338 0.6838 0.7181 0.089 Uiso 1 1 calc GR . . .
H17B H 0.8913 0.6389 0.7589 0.089 Uiso 1 1 calc GR . . .
H17C H 0.8652 0.6839 0.8003 0.089 Uiso 1 1 calc GR . . .
C18 C 0.7331(2) 0.52231(9) 0.95761(13) 0.0342(6) Uani 1 1 d . . . .
C19 C 0.6351(2) 0.50632(10) 0.97657(15) 0.0465(8) Uani 1 1 d . . . .
H19A H 0.6304 0.5218 1.0194 0.070 Uiso 1 1 calc GR . . .
H19B H 0.6365 0.4718 0.9827 0.070 Uiso 1 1 calc GR . . .
H19C H 0.5756 0.5152 0.9397 0.070 Uiso 1 1 calc GR . . .
C20 C 0.7412(2) 0.49897(10) 0.89003(15) 0.0489(8) Uani 1 1 d . . . .
H20A H 0.6813 0.5076 0.8534 0.073 Uiso 1 1 calc GR . . .
H20B H 0.7439 0.4644 0.8956 0.073 Uiso 1 1 calc GR . . .
H20C H 0.8036 0.5100 0.8780 0.073 Uiso 1 1 calc GR . . .
C21 C 0.8252(2) 0.50491(9) 1.01380(15) 0.0488(8) Uani 1 1 d . . . .
H21c H 0.8889 0.5136 1.0015 0.073 Uiso 1 1 calc GR . . .
H21B H 0.8217 0.4703 1.0181 0.073 Uiso 1 1 calc GR . . .
H21C H 0.8237 0.5198 1.0577 0.073 Uiso 1 1 calc GR . . .
C22 C 0.9069(2) 0.68338(10) 1.02361(14) 0.0425(7) Uani 1 1 d . . . .
C23 C 0.9825(2) 0.65382(10) 1.07675(15) 0.0530(9) Uani 1 1 d . . . .
H23A H 0.9472 0.6402 1.1095 0.080 Uiso 1 1 calc GR . . .
H23B H 1.0387 0.6741 1.1013 0.080 Uiso 1 1 calc GR . . .
H23C H 1.0100 0.6282 1.0535 0.080 Uiso 1 1 calc GR . . .
C24 C 0.8689(3) 0.72432(11) 1.06064(17) 0.0645(10) Uani 1 1 d . . . .
H24A H 0.8271 0.7458 1.0267 0.097 Uiso 1 1 calc GR . . .
H24B H 0.9278 0.7417 1.0884 0.097 Uiso 1 1 calc GR . . .
H24C H 0.8276 0.7117 1.0905 0.097 Uiso 1 1 calc GR . . .
C25 C 0.9647(2) 0.70330(12) 0.97297(17) 0.0624(10) Uani 1 1 d . . . .
H25A H 0.9904 0.6770 0.9499 0.094 Uiso 1 1 calc GR . . .
H25B H 1.0224 0.7227 0.9979 0.094 Uiso 1 1 calc GR . . .
H25C H 0.9182 0.7230 0.9387 0.094 Uiso 1 1 calc GR . . .
C26 C 0.17130(18) 0.76054(8) 0.80153(12) 0.0276(6) Uani 1 1 d . . . .
C27 C 0.1223(2) 0.78463(10) 0.73298(15) 0.0520(9) Uani 1 1 d . . . .
H27A H 0.1761 0.7948 0.7109 0.078 Uiso 1 1 calc GR . . .
H27B H 0.0829 0.8123 0.7412 0.078 Uiso 1 1 calc GR . . .
H27C H 0.0766 0.7622 0.7030 0.078 Uiso 1 1 calc GR . . .
C28 C 0.0863(2) 0.74793(10) 0.83665(16) 0.0456(8) Uani 1 1 d . . . .
H28A H 0.0371 0.7266 0.8070 0.068 Uiso 1 1 calc GR . . .
H28B H 0.0512 0.7770 0.8451 0.068 Uiso 1 1 calc GR . . .
H28C H 0.1161 0.7321 0.8805 0.068 Uiso 1 1 calc GR . . .
C29 C 0.2440(2) 0.79579(9) 0.84752(14) 0.0351(6) Uani 1 1 d . . . .
H29A H 0.2766 0.7805 0.8912 0.053 Uiso 1 1 calc GR . . .
H29B H 0.2052 0.8236 0.8562 0.053 Uiso 1 1 calc GR . . .
H29C H 0.2968 0.8059 0.8245 0.053 Uiso 1 1 calc GR . . .
C30 C 0.21503(18) 0.58021(8) 0.79808(12) 0.0255(5) Uani 1 1 d . . . .
C31 C 0.12867(19) 0.58247(9) 0.83537(13) 0.0333(6) Uani 1 1 d . . . .
H31c H 0.1511 0.6013 0.8774 0.050 Uiso 1 1 calc GR . . .
H31B H 0.1114 0.5503 0.8472 0.050 Uiso 1 1 calc GR . . .
H31C H 0.0682 0.5973 0.8054 0.050 Uiso 1 1 calc GR . . .
C32 C 0.1765(2) 0.55053(9) 0.73305(13) 0.0372(7) Uani 1 1 d . . . .
H32A H 0.1132 0.5645 0.7052 0.056 Uiso 1 1 calc GR . . .
H32B H 0.1629 0.5180 0.7458 0.056 Uiso 1 1 calc GR . . .
H32C H 0.2286 0.5500 0.7065 0.056 Uiso 1 1 calc GR . . .
C33 C 0.3062(2) 0.55509(9) 0.84579(14) 0.0401(7) Uani 1 1 d . . . .
H33A H 0.3611 0.5511 0.8221 0.060 Uiso 1 1 calc GR . . .
H33B H 0.2845 0.5239 0.8586 0.060 Uiso 1 1 calc GR . . .
H33C H 0.3312 0.5742 0.8873 0.060 Uiso 1 1 calc GR . . .
C34 C 0.08415(17) 0.60156(8) 0.38220(12) 0.0218(5) Uani 1 1 d . . . .
C35 C 0.03607(18) 0.58312(8) 0.31643(12) 0.0253(5) Uani 1 1 d . . . .
C36 C -0.06367(18) 0.59797(8) 0.28626(13) 0.0274(6) Uani 1 1 d . . . .
H36 H -0.0962 0.5852 0.2425 0.033 Uiso 1 1 calc R . . .
C37 C -0.11909(18) 0.63026(9) 0.31582(12) 0.0274(6) Uani 1 1 d . . . .
C38 C -0.06783(17) 0.64969(8) 0.37827(12) 0.0259(5) Uani 1 1 d . . . .
H38 H -0.1021 0.6724 0.3995 0.031 Uiso 1 1 calc R . . .
C39 C 0.03243(17) 0.63694(8) 0.41096(11) 0.0225(5) Uani 1 1 d . . . .
C40 C 0.08888(17) 0.66634(8) 0.47135(11) 0.0241(5) Uani 1 1 d . . . .
H40A H 0.1468 0.6825 0.4585 0.029 Uiso 1 1 calc R . . .
H40B H 0.0419 0.6913 0.4802 0.029 Uiso 1 1 calc R . . .
C41 C 0.19226(17) 0.67141(8) 0.59061(12) 0.0246(5) Uani 1 1 d . . . .
H41c H 0.2199 0.6524 0.6325 0.029 Uiso 1 1 calc R . . .
H41B H 0.1468 0.6960 0.6023 0.029 Uiso 1 1 calc R . . .
C42 C 0.28034(17) 0.69560(8) 0.56997(11) 0.0224(5) Uani 1 1 d . . . .
C43 C 0.28329(18) 0.74485(8) 0.56857(12) 0.0264(5) Uani 1 1 d . . . .
H43 H 0.2298 0.7623 0.5805 0.032 Uiso 1 1 calc R . . .
C44 C 0.36204(18) 0.76936(8) 0.55018(12) 0.0266(5) Uani 1 1 d . . . .
C45 C 0.43560(18) 0.74227(8) 0.52971(12) 0.0277(6) Uani 1 1 d . . . .
H45 H 0.4886 0.7585 0.5153 0.033 Uiso 1 1 calc R . . .
C46 C 0.43642(17) 0.69268(8) 0.52904(12) 0.0249(5) Uani 1 1 d . . . .
C47 C 0.35913(17) 0.66932(8) 0.55281(11) 0.0216(5) Uani 1 1 d . . . .
C48 C 0.04674(17) 0.61620(8) 0.56142(12) 0.0254(5) Uani 1 1 d . . . .
H48A H 0.0792 0.5968 0.6020 0.031 Uiso 1 1 calc R . . .
H48B H 0.0102 0.5941 0.5253 0.031 Uiso 1 1 calc R . . .
C49 C -0.03212(19) 0.64788(9) 0.58109(14) 0.0363(6) Uani 1 1 d . . . .
H49A H 0.0019 0.6684 0.6200 0.044 Uiso 1 1 calc R . . .
H49B H -0.0638 0.6686 0.5418 0.044 Uiso 1 1 calc R . . .
C50 C -0.1143(2) 0.61886(12) 0.60130(19) 0.0613(10) Uani 1 1 d . . . .
H50A H -0.1447 0.5968 0.5641 0.092 Uiso 1 1 calc GR . . .
H50B H -0.1676 0.6401 0.6099 0.092 Uiso 1 1 calc GR . . .
H50C H -0.0841 0.6008 0.6431 0.092 Uiso 1 1 calc GR . . .
C51 C 0.09369(18) 0.54917(8) 0.27936(12) 0.0271(5) Uani 1 1 d . . . .
C52 C 0.19301(18) 0.57258(9) 0.27028(13) 0.0310(6) Uani 1 1 d . . . .
H52A H 0.1760 0.6015 0.2426 0.046 Uiso 1 1 calc GR . . .
H52B H 0.2294 0.5504 0.2470 0.046 Uiso 1 1 calc GR . . .
H52C H 0.2368 0.5807 0.3154 0.046 Uiso 1 1 calc GR . . .
C53 C 0.1182(2) 0.50281(8) 0.32076(14) 0.0348(6) Uani 1 1 d . . . .
H53A H 0.1614 0.5099 0.3665 0.052 Uiso 1 1 calc GR . . .
H53B H 0.1546 0.4810 0.2969 0.052 Uiso 1 1 calc GR . . .
H53C H 0.0543 0.4880 0.3252 0.052 Uiso 1 1 calc GR . . .
C54 C 0.0305(2) 0.53648(9) 0.20715(13) 0.0358(6) Uani 1 1 d . . . .
H54A H -0.0336 0.5212 0.2104 0.054 Uiso 1 1 calc GR . . .
H54B H 0.0697 0.5147 0.1854 0.054 Uiso 1 1 calc GR . . .
H54C H 0.0149 0.5655 0.1795 0.054 Uiso 1 1 calc GR . . .
C55 C -0.22739(18) 0.64597(9) 0.27791(13) 0.0332(6) Uani 1 1 d . . . .
C56A C -0.2719(7) 0.6137(4) 0.2145(5) 0.060(3) Uani 0.419(8) 1 d . P A 2
H56A H -0.2330 0.6187 0.1797 0.090 Uiso 0.419(8) 1 calc GR P A 2
H56B H -0.3440 0.6218 0.1951 0.090 Uiso 0.419(8) 1 calc GR P A 2
H56C H -0.2666 0.5804 0.2288 0.090 Uiso 0.419(8) 1 calc GR P A 2
C56 C -0.2227(5) 0.6752(3) 0.2146(4) 0.055(2) Uani 0.581(8) 1 d . P A 1
H56D H -0.1761 0.7021 0.2285 0.083 Uiso 0.581(8) 1 calc GR P A 1
H56E H -0.2914 0.6870 0.1925 0.083 Uiso 0.581(8) 1 calc GR P A 1
H56F H -0.1978 0.6552 0.1822 0.083 Uiso 0.581(8) 1 calc GR P A 1
C57A C -0.2206(7) 0.6958(3) 0.2536(6) 0.059(3) Uani 0.419(8) 1 d . P A 2
H57A H -0.1885 0.7159 0.2927 0.088 Uiso 0.419(8) 1 calc GR P A 2
H57B H -0.2896 0.7076 0.2326 0.088 Uiso 0.419(8) 1 calc GR P A 2
H57C H -0.1793 0.6964 0.2197 0.088 Uiso 0.419(8) 1 calc GR P A 2
C57 C -0.2771(5) 0.6791(3) 0.3228(3) 0.068(2) Uani 0.581(8) 1 d . P A 1
H57D H -0.2792 0.6627 0.3655 0.102 Uiso 0.581(8) 1 calc GR P A 1
H57E H -0.3470 0.6871 0.2975 0.102 Uiso 0.581(8) 1 calc GR P A 1
H57F H -0.2365 0.7082 0.3336 0.102 Uiso 0.581(8) 1 calc GR P A 1
C58A C -0.2969(5) 0.6410(4) 0.3254(4) 0.057(3) Uani 0.419(8) 1 d . P A 2
H58A H -0.3019 0.6074 0.3371 0.085 Uiso 0.419(8) 1 calc GR P A 2
H58B H -0.3651 0.6530 0.3028 0.085 Uiso 0.419(8) 1 calc GR P A 2
H58C H -0.2692 0.6592 0.3675 0.085 Uiso 0.419(8) 1 calc GR P A 2
C58 C -0.2976(4) 0.6047(2) 0.2578(5) 0.068(3) Uani 0.581(8) 1 d . P A 1
H58D H -0.2697 0.5832 0.2286 0.102 Uiso 0.581(8) 1 calc GR P A 1
H58E H -0.3651 0.6160 0.2324 0.102 Uiso 0.581(8) 1 calc GR P A 1
H58F H -0.3042 0.5878 0.2991 0.102 Uiso 0.581(8) 1 calc GR P A 1
C59 C 0.3670(2) 0.82422(9) 0.55233(14) 0.0364(6) Uani 1 1 d . . . .
C60 C 0.2688(4) 0.84476(18) 0.5092(4) 0.0617(18) Uani 0.731(8) 1 d . P B 1
H60A H 0.2602 0.8351 0.4612 0.093 Uiso 0.731(8) 1 calc GR P B 1
H60B H 0.2714 0.8795 0.5123 0.093 Uiso 0.731(8) 1 calc GR P B 1
H60C H 0.2108 0.8330 0.5260 0.093 Uiso 0.731(8) 1 calc GR P B 1
C60A C 0.2673(10) 0.8464(5) 0.5560(12) 0.071(5) Uani 0.269(8) 1 d . P B 2
H60D H 0.2131 0.8358 0.5168 0.106 Uiso 0.269(8) 1 calc GR P B 2
H60E H 0.2734 0.8811 0.5547 0.106 Uiso 0.269(8) 1 calc GR P B 2
H60F H 0.2504 0.8369 0.5988 0.106 Uiso 0.269(8) 1 calc GR P B 2
C61c C 0.4536(11) 0.8381(4) 0.6109(7) 0.054(4) Uani 0.269(8) 1 d . P B 2
H61c H 0.4420 0.8253 0.6537 0.080 Uiso 0.269(8) 1 calc GR P B 2
H61B H 0.4578 0.8728 0.6139 0.080 Uiso 0.269(8) 1 calc GR P B 2
H61C H 0.5178 0.8254 0.6036 0.080 Uiso 0.269(8) 1 calc GR P B 2
C61 C 0.3815(6) 0.84021(16) 0.6273(2) 0.0661(19) Uani 0.731(8) 1 d . P B 1
H61D H 0.3218 0.8306 0.6439 0.099 Uiso 0.731(8) 1 calc GR P B 1
H61E H 0.3887 0.8748 0.6301 0.099 Uiso 0.731(8) 1 calc GR P B 1
H61F H 0.4433 0.8254 0.6559 0.099 Uiso 0.731(8) 1 calc GR P B 1
C62 C 0.4568(5) 0.84422(16) 0.5274(4) 0.077(2) Uani 0.731(8) 1 d . P B 1
H62A H 0.5208 0.8298 0.5535 0.115 Uiso 0.731(8) 1 calc GR P B 1
H62B H 0.4601 0.8787 0.5340 0.115 Uiso 0.731(8) 1 calc GR P B 1
H62C H 0.4473 0.8370 0.4785 0.115 Uiso 0.731(8) 1 calc GR P B 1
C62A C 0.3929(14) 0.8419(4) 0.4853(7) 0.058(4) Uani 0.269(8) 1 d . P B 2
H62D H 0.4581 0.8280 0.4816 0.086 Uiso 0.269(8) 1 calc GR P B 2
H62E H 0.3986 0.8766 0.4864 0.086 Uiso 0.269(8) 1 calc GR P B 2
H62F H 0.3384 0.8323 0.4456 0.086 Uiso 0.269(8) 1 calc GR P B 2
C63 C 0.51871(18) 0.66538(8) 0.50295(13) 0.0275(5) Uani 1 1 d . . . .
C64 C 0.4697(2) 0.62758(9) 0.44955(14) 0.0399(7) Uani 1 1 d . . . .
H64A H 0.4381 0.6028 0.4718 0.060 Uiso 1 1 calc GR . . .
H64B H 0.5225 0.6134 0.4298 0.060 Uiso 1 1 calc GR . . .
H64C H 0.4172 0.6425 0.4130 0.060 Uiso 1 1 calc GR . . .
C65 C 0.5814(2) 0.69818(10) 0.46853(17) 0.0536(9) Uani 1 1 d . . . .
H65A H 0.5359 0.7140 0.4292 0.080 Uiso 1 1 calc GR . . .
H65B H 0.6326 0.6795 0.4527 0.080 Uiso 1 1 calc GR . . .
H65C H 0.6161 0.7221 0.5016 0.080 Uiso 1 1 calc GR . . .
C66 C 0.59298(19) 0.64130(10) 0.56365(14) 0.0406(7) Uani 1 1 d . . . .
H66A H 0.6306 0.6656 0.5948 0.061 Uiso 1 1 calc GR . . .
H66B H 0.6415 0.6216 0.5466 0.061 Uiso 1 1 calc GR . . .
H66C H 0.5544 0.6213 0.5884 0.061 Uiso 1 1 calc GR . . .
C67 C 0.57851(18) 0.51561(8) 0.68056(13) 0.0274(6) Uani 1 1 d . . . .
H67 H 0.6490 0.5184 0.7112 0.033 Uiso 1 1 calc R . . .
C68 C 0.5884(2) 0.50747(10) 0.60811(14) 0.0413(7) Uani 1 1 d . . . .
H68A H 0.5200 0.5062 0.5768 0.062 Uiso 1 1 calc GR . . .
H68B H 0.6241 0.4774 0.6060 0.062 Uiso 1 1 calc GR . . .
H68C H 0.6274 0.5336 0.5946 0.062 Uiso 1 1 calc GR . . .
C69 C 0.5246(2) 0.47534(9) 0.70691(14) 0.0380(7) Uani 1 1 d . . . .
H69A H 0.5200 0.4824 0.7538 0.057 Uiso 1 1 calc GR . . .
H69B H 0.5633 0.4459 0.7068 0.057 Uiso 1 1 calc GR . . .
H69C H 0.4555 0.4716 0.6772 0.057 Uiso 1 1 calc GR . . .
C70 C 0.24063(18) 0.49295(8) 0.58456(12) 0.0246(5) Uani 1 1 d . . . .
H70 H 0.2664 0.4817 0.6329 0.030 Uiso 1 1 calc R . . .
C71 C 0.12477(18) 0.48913(9) 0.56524(14) 0.0336(6) Uani 1 1 d . . . .
H71c H 0.0964 0.5095 0.5956 0.050 Uiso 1 1 calc GR . . .
H71B H 0.1047 0.4561 0.5702 0.050 Uiso 1 1 calc GR . . .
H71C H 0.0983 0.4993 0.5175 0.050 Uiso 1 1 calc GR . . .
C72 C 0.28743(19) 0.46230(9) 0.53858(14) 0.0359(6) Uani 1 1 d . . . .
H72A H 0.2608 0.4720 0.4907 0.054 Uiso 1 1 calc GR . . .
H72B H 0.2698 0.4290 0.5438 0.054 Uiso 1 1 calc GR . . .
H72C H 0.3621 0.4660 0.5514 0.054 Uiso 1 1 calc GR . . .

loop_
_atom_site_aniso_label
_atom_site_aniso_U_11
_atom_site_aniso_U_22
_atom_site_aniso_U_33
_atom_site_aniso_U_23
_atom_site_aniso_U_13
_atom_site_aniso_U_12
Zn1 0.02164(14) 0.02417(15) 0.02493(15) -0.00380(12) 0.00041(11) 0.00067(12)
Zn2 0.01897(13) 0.01961(13) 0.02199(14) -0.00107(11) 0.00230(11) 0.00169(11)
Zn3 0.01927(14) 0.02065(14) 0.02280(15) 0.00081(11) 0.00191(11) 0.00188(11)
O1 0.0317(9) 0.0294(9) 0.0280(10) 0.0006(7) -0.0035(8) -0.0085(8)
O2 0.0207(8) 0.0223(8) 0.0232(9) -0.0049(7) 0.0042(7) 0.0017(7)
O3 0.0211(8) 0.0298(9) 0.0255(9) -0.0004(7) 0.0023(7) 0.0041(7)
O4 0.0201(8) 0.0179(8) 0.0260(9) 0.0013(7) 0.0034(7) -0.0004(6)
O5 0.0215(8) 0.0248(8) 0.0269(9) -0.0045(7) 0.0020(7) 0.0057(7)
O6 0.0233(8) 0.0177(8) 0.0252(9) 0.0013(7) -0.0002(7) -0.0032(7)
N1 0.0173(9) 0.0245(10) 0.0242(11) -0.0013(8) 0.0029(8) 0.0010(8)
N2 0.0205(10) 0.0220(10) 0.0200(10) 0.0017(8) 0.0044(8) 0.0005(8)
C1 0.0257(12) 0.0320(13) 0.0192(12) -0.0011(10) 0.0034(10) -0.0032(11)
C2 0.0302(13) 0.0278(13) 0.0219(13) 0.0034(10) 0.0044(10) -0.0047(11)
C3 0.0293(14) 0.0354(14) 0.0234(13) 0.0045(11) -0.0021(11) -0.0027(11)
C4 0.0298(14) 0.0327(14) 0.0288(14) -0.0001(11) -0.0006(11) -0.0082(11)
C5 0.0315(14) 0.0273(13) 0.0264(13) -0.0033(10) 0.0022(11) -0.0029(11)
C6 0.0253(12) 0.0295(13) 0.0214(13) -0.0013(10) 0.0033(10) -0.0004(11)
C7 0.0261(13) 0.0243(12) 0.0250(13) -0.0054(10) 0.0040(10) -0.0004(10)
C8 0.0219(12) 0.0247(12) 0.0254(13) 0.0003(10) 0.0027(10) -0.0013(10)
C9 0.0195(11) 0.0246(12) 0.0180(12) -0.0004(9) 0.0013(9) -0.0003(10)
C10 0.0262(12) 0.0197(12) 0.0207(12) -0.0002(9) 0.0003(10) 0.0001(10)
C11 0.0217(12) 0.0243(12) 0.0203(12) -0.0026(9) 0.0032(10) 0.0018(10)
C12 0.0202(12) 0.0333(13) 0.0199(12) -0.0027(10) 0.0048(10) -0.0003(10)
C13 0.0216(12) 0.0247(12) 0.0169(12) -0.0014(9) 0.0006(9) -0.0007(10)
C14 0.0216(12) 0.0212(11) 0.0182(12) -0.0022(9) -0.0010(9) 0.0021(10)
C15 0.0230(12) 0.0323(14) 0.0312(14) -0.0028(11) 0.0070(11) -0.0058(11)
C16 0.0246(13) 0.0484(17) 0.0366(16) -0.0003(13) 0.0081(12) 0.0039(12)
C17 0.0239(15) 0.086(3) 0.070(2) -0.012(2) 0.0152(15) 0.0001(16)
C18 0.0397(15) 0.0276(13) 0.0297(14) 0.0025(11) -0.0022(12) -0.0042(12)
C19 0.0505(18) 0.0421(17) 0.0426(18) 0.0120(14) 0.0030(14) -0.0135(14)
C20 0.062(2) 0.0337(16) 0.0467(18) -0.0020(13) 0.0043(15) 0.0059(15)
C21 0.0553(19) 0.0316(15) 0.0491(19) 0.0145(13) -0.0070(15) -0.0012(14)
C22 0.0408(16) 0.0370(16) 0.0385(17) 0.0016(13) -0.0118(13) -0.0117(13)
C23 0.0477(18) 0.0440(17) 0.0507(19) 0.0042(15) -0.0199(15) -0.0141(15)
C24 0.069(2) 0.0483(19) 0.056(2) -0.0121(16) -0.0219(18) -0.0095(17)
C25 0.0472(19) 0.061(2) 0.065(2) 0.0211(18) -0.0119(17) -0.0283(17)
C26 0.0268(13) 0.0258(13) 0.0290(14) -0.0031(10) 0.0049(11) 0.0044(11)
C27 0.058(2) 0.0455(18) 0.0441(18) -0.0002(14) -0.0026(15) 0.0265(15)
C28 0.0379(16) 0.0361(16) 0.069(2) -0.0156(15) 0.0260(15) -0.0015(13)
C29 0.0376(15) 0.0259(13) 0.0427(16) -0.0090(12) 0.0115(13) 0.0008(12)
C30 0.0258(12) 0.0265(13) 0.0242(13) -0.0001(10) 0.0065(10) -0.0018(10)
C31 0.0375(15) 0.0311(14) 0.0332(15) -0.0023(11) 0.0123(12) -0.0076(12)
C32 0.0455(17) 0.0375(15) 0.0325(15) -0.0071(12) 0.0170(13) -0.0183(13)
C33 0.0363(15) 0.0374(15) 0.0455(17) 0.0138(13) 0.0083(13) -0.0008(13)
C34 0.0198(11) 0.0226(12) 0.0225(12) 0.0049(9) 0.0043(10) -0.0008(10)
C35 0.0253(12) 0.0246(13) 0.0261(13) 0.0008(10) 0.0063(10) -0.0036(10)
C36 0.0244(12) 0.0293(13) 0.0262(13) 0.0044(10) 0.0017(10) -0.0046(11)
C37 0.0229(12) 0.0314(13) 0.0266(13) 0.0082(11) 0.0037(10) -0.0010(11)
C38 0.0258(13) 0.0251(12) 0.0279(13) 0.0058(10) 0.0085(10) 0.0035(10)
C39 0.0226(12) 0.0218(12) 0.0217(12) 0.0031(9) 0.0031(10) 0.0011(10)
C40 0.0245(12) 0.0242(12) 0.0230(13) 0.0025(10) 0.0049(10) 0.0035(10)
C41 0.0235(12) 0.0266(13) 0.0220(12) -0.0022(10) 0.0024(10) -0.0001(10)
C42 0.0233(12) 0.0242(12) 0.0182(12) -0.0001(9) 0.0024(10) -0.0004(10)
C43 0.0247(13) 0.0251(13) 0.0272(13) -0.0032(10) 0.0025(10) 0.0033(10)
C44 0.0277(13) 0.0208(12) 0.0283(13) -0.0007(10) 0.0009(11) -0.0010(10)
C45 0.0263(13) 0.0274(13) 0.0288(14) 0.0031(11) 0.0058(11) -0.0049(11)
C46 0.0241(12) 0.0236(12) 0.0262(13) 0.0020(10) 0.0047(10) 0.0012(10)
C47 0.0211(12) 0.0212(12) 0.0200(12) 0.0016(9) 0.0001(9) -0.0008(10)
C48 0.0216(12) 0.0266(13) 0.0272(13) 0.0022(10) 0.0044(10) -0.0009(10)
C49 0.0328(15) 0.0384(15) 0.0412(16) 0.0043(12) 0.0161(12) 0.0049(12)
C50 0.0367(17) 0.068(2) 0.088(3) -0.026(2) 0.0315(17) -0.0150(16)
C51 0.0262(13) 0.0277(13) 0.0258(13) -0.0020(10) 0.0035(10) 0.0001(11)
C52 0.0307(14) 0.0314(14) 0.0332(14) -0.0022(11) 0.0121(11) 0.0007(11)
C53 0.0375(15) 0.0243(13) 0.0426(16) -0.0017(12) 0.0096(13) 0.0012(12)
C54 0.0364(15) 0.0398(15) 0.0301(15) -0.0068(12) 0.0062(12) -0.0011(12)
C55 0.0205(12) 0.0433(15) 0.0325(14) 0.0044(11) 0.0002(11) 0.0071(11)
C56A 0.030(4) 0.073(6) 0.063(5) -0.021(4) -0.017(4) 0.024(4)
C56 0.039(3) 0.070(4) 0.054(4) 0.030(3) 0.004(3) 0.013(3)
C57A 0.041(4) 0.054(4) 0.068(6) 0.021(4) -0.014(5) 0.016(4)
C57 0.042(4) 0.098(6) 0.057(4) -0.002(4) -0.003(3) 0.037(4)
C58A 0.026(4) 0.093(7) 0.049(4) 0.009(4) 0.004(3) 0.015(4)
C58 0.027(3) 0.055(3) 0.108(6) 0.019(4) -0.010(4) -0.002(2)
C59 0.0388(15) 0.0227(13) 0.0466(16) -0.0009(12) 0.0081(12) -0.0045(11)
C60 0.064(3) 0.025(2) 0.086(4) 0.010(3) -0.003(3) 0.005(2)
C60A 0.060(6) 0.023(6) 0.133(13) -0.014(9) 0.031(7) -0.003(5)
C61c 0.069(7) 0.017(5) 0.066(7) -0.011(5) -0.001(5) -0.004(5)
C61 0.101(5) 0.029(2) 0.064(3) -0.013(2) 0.013(3) -0.009(3)
C62 0.080(4) 0.025(2) 0.140(6) 0.004(3) 0.057(4) -0.010(3)
C62A 0.086(10) 0.018(5) 0.070(6) 0.007(5) 0.021(6) 0.003(6)
C63 0.0266(13) 0.0262(13) 0.0332(14) 0.0015(11) 0.0138(11) -0.0011(10)
C64 0.0374(16) 0.0432(16) 0.0395(16) -0.0077(13) 0.0103(13) 0.0119(13)
C65 0.062(2) 0.0392(17) 0.078(2) 0.0031(16) 0.0524(19) -0.0001(15)
C66 0.0253(14) 0.0556(18) 0.0408(17) -0.0007(14) 0.0082(12) 0.0097(13)
C67 0.0201(12) 0.0274(13) 0.0320(14) -0.0048(11) 0.0013(10) 0.0048(10)
C68 0.0405(16) 0.0411(16) 0.0438(17) -0.0092(13) 0.0128(14) 0.0095(13)
C69 0.0381(16) 0.0299(14) 0.0435(17) 0.0015(12) 0.0050(13) 0.0039(12)
C70 0.0262(13) 0.0187(12) 0.0260(13) 0.0022(10) 0.0010(10) -0.0016(10)
C71 0.0290(14) 0.0279(14) 0.0439(16) -0.0043(12) 0.0087(12) -0.0064(11)
C72 0.0337(15) 0.0270(13) 0.0455(17) -0.0098(12) 0.0068(13) 0.0027(12)

loop_
_atom_type_symbol
_atom_type_description
_atom_type_scat_dispersion_real
_atom_type_scat_dispersion_imag
_atom_type_scat_source
C C 0.0033 0.0016 'International Tables Vol C Tables 4.2.6.8 and 6.1.1.4'
H H 0.0000 0.0000 'International Tables Vol C Tables 4.2.6.8 and 6.1.1.4'
N N 0.0061 0.0033 'International Tables Vol C Tables 4.2.6.8 and 6.1.1.4'
O O 0.0106 0.0060 'International Tables Vol C Tables 4.2.6.8 and 6.1.1.4'
Zn Zn 0.2839 1.4301 'International Tables Vol C Tables 4.2.6.8 and 6.1.1.4'

loop_
_geom_angle_atom_site_label_1
_geom_angle_atom_site_label_2
_geom_angle_atom_site_label_3
_geom_angle
O1 Zn1 Zn2 147.35(5)
O1 Zn1 O2 119.18(7)
O1 Zn1 O5 131.97(7)
O1 Zn1 N1 101.73(7)
O2 Zn1 Zn2 43.09(4)
O2 Zn1 N1 95.43(6)
O5 Zn1 Zn2 41.23(4)
O5 Zn1 O2 83.50(6)
O5 Zn1 N1 118.67(7)
N1 Zn1 Zn2 106.73(5)
Zn1 Zn2 Zn3 162.407(13)
O2 Zn2 Zn1 43.16(4)
O2 Zn2 Zn3 125.04(4)
O2 Zn2 O4 118.66(6)
O4 Zn2 Zn1 125.02(4)
O4 Zn2 Zn3 43.07(4)
O5 Zn2 Zn1 41.35(5)
O5 Zn2 Zn3 150.38(5)
O5 Zn2 O2 83.68(6)
O5 Zn2 O4 120.54(7)
O6 Zn2 Zn1 150.52(5)
O6 Zn2 Zn3 41.00(4)
O6 Zn2 O2 119.96(7)
O6 Zn2 O4 83.38(6)
O6 Zn2 O5 134.91(6)
O3 Zn3 Zn2 151.58(5)
O3 Zn3 O4 122.54(7)
O3 Zn3 O6 134.48(7)
O3 Zn3 N2 101.66(7)
O4 Zn3 Zn2 42.69(4)
O4 Zn3 N2 96.11(6)
O6 Zn3 Zn2 40.78(4)
O6 Zn3 O4 82.80(6)
O6 Zn3 N2 113.27(7)
N2 Zn3 Zn2 104.03(5)
C1 O1 Zn1 119.31(14)
Zn2 O2 Zn1 93.75(6)
C14 O2 Zn1 117.43(13)
C14 O2 Zn2 134.25(13)
C34 O3 Zn3 121.88(14)
Zn2 O4 Zn3 94.24(6)
C47 O4 Zn2 133.76(14)
C47 O4 Zn3 115.89(13)
Zn2 O5 Zn1 97.41(7)
C67 O5 Zn1 122.54(14)
C67 O5 Zn2 127.88(13)
Zn2 O6 Zn3 98.21(7)
C70 O6 Zn2 130.38(13)
C70 O6 Zn3 130.66(13)
C7 N1 Zn1 101.59(14)
C7 N1 C8 110.34(17)
C8 N1 Zn1 108.69(13)
C15 N1 Zn1 116.87(14)
C15 N1 C7 110.28(17)
C15 N1 C8 108.83(18)
C40 N2 Zn3 104.22(14)
C40 N2 C41 110.79(17)
C41 N2 Zn3 108.61(13)
C48 N2 Zn3 110.39(13)
C48 N2 C40 112.09(17)
C48 N2 C41 110.53(17)
O1 C1 C2 120.7(2)
O1 C1 C6 120.2(2)
C2 C1 C6 119.1(2)
C1 C2 C18 120.6(2)
C3 C2 C1 117.9(2)
C3 C2 C18 121.4(2)
C2 C3 H3 118.0
C4 C3 C2 124.0(2)
C4 C3 H3 118.0
C3 C4 C22 122.6(2)
C5 C4 C3 116.7(2)
C5 C4 C22 120.6(2)
C4 C5 H5 119.0
C6 C5 C4 121.9(2)
C6 C5 H5 119.0
C1 C6 C7 119.7(2)
C5 C6 C1 120.3(2)
C5 C6 C7 119.9(2)
N1 C7 C6 113.53(19)
N1 C7 H7A 108.9
N1 C7 H7B 108.9
C6 C7 H7A 108.9
C6 C7 H7B 108.9
H7A C7 H7B 107.7
N1 C8 H8A 108.8
N1 C8 H8B 108.8
H8A C8 H8B 107.7
C9 C8 N1 113.72(19)
C9 C8 H8A 108.8
C9 C8 H8B 108.8
C10 C9 C8 119.4(2)
C10 C9 C14 119.0(2)
C14 C9 C8 121.6(2)
C9 C10 H10 118.9
C11 C10 C9 122.2(2)
C11 C10 H10 118.9
C10 C11 C12 116.6(2)
C10 C11 C26 120.7(2)
C12 C11 C26 122.8(2)
C11 C12 H12 118.0
C11 C12 C13 124.0(2)
C13 C12 H12 118.0
C12 C13 C14 117.0(2)
C12 C13 C30 120.8(2)
C14 C13 C30 122.2(2)
O2 C14 C9 118.0(2)
O2 C14 C13 121.4(2)
C13 C14 C9 120.5(2)
N1 C15 H15A 108.6
N1 C15 H15B 108.6
N1 C15 C16 114.8(2)
H15A C15 H15B 107.5
C16 C15 H15A 108.6
C16 C15 H15B 108.6
C15 C16 H16A 109.6
C15 C16 H16B 109.6
C15 C16 C17 110.1(2)
H16A C16 H16B 108.1
C17 C16 H16A 109.6
C17 C16 H16B 109.6
C16 C17 H17A 109.5
C16 C17 H17B 109.5
C16 C17 H17C 109.5
H17A C17 H17B 109.5
H17A C17 H17C 109.5
H17B C17 H17C 109.5
C19 C18 C2 109.7(2)
C19 C18 C20 110.3(2)
C19 C18 C21 108.3(2)
C20 C18 C2 109.6(2)
C20 C18 C21 107.0(2)
C21 C18 C2 111.9(2)
C18 C19 H19A 109.5
C18 C19 H19B 109.5
C18 C19 H19C 109.5
H19A C19 H19B 109.5
H19A C19 H19C 109.5
H19B C19 H19C 109.5
C18 C20 H20A 109.5
C18 C20 H20B 109.5
C18 C20 H20C 109.5
H20A C20 H20B 109.5
H20A C20 H20C 109.5
H20B C20 H20C 109.5
C18 C21 H21c 109.5
C18 C21 H21B 109.5
C18 C21 H21C 109.5
H21c C21 H21B 109.5
H21c C21 H21C 109.5
H21B C21 H21C 109.5
C23 C22 C4 112.5(2)
C23 C22 C25 107.7(3)
C24 C22 C4 110.0(2)
C24 C22 C23 108.4(2)
C24 C22 C25 109.4(3)
C25 C22 C4 108.7(2)
C22 C23 H23A 109.5
C22 C23 H23B 109.5
C22 C23 H23C 109.5
H23A C23 H23B 109.5
H23A C23 H23C 109.5
H23B C23 H23C 109.5
C22 C24 H24A 109.5
C22 C24 H24B 109.5
C22 C24 H24C 109.5
H24A C24 H24B 109.5
H24A C24 H24C 109.5
H24B C24 H24C 109.5
C22 C25 H25A 109.5
C22 C25 H25B 109.5
C22 C25 H25C 109.5
H25A C25 H25B 109.5
H25A C25 H25C 109.5
H25B C25 H25C 109.5
C11 C26 C27 108.8(2)
C11 C26 C29 110.23(19)
C27 C26 C29 109.0(2)
C28 C26 C11 112.4(2)
C28 C26 C27 108.2(2)
C28 C26 C29 108.2(2)
C26 C27 H27A 109.5
C26 C27 H27B 109.5
C26 C27 H27C 109.5
H27A C27 H27B 109.5
H27A C27 H27C 109.5
H27B C27 H27C 109.5
C26 C28 H28A 109.5
C26 C28 H28B 109.5
C26 C28 H28C 109.5
H28A C28 H28B 109.5
H28A C28 H28C 109.5
H28B C28 H28C 109.5
C26 C29 H29A 109.5
C26 C29 H29B 109.5
C26 C29 H29C 109.5
H29A C29 H29B 109.5
H29A C29 H29C 109.5
H29B C29 H29C 109.5
C31 C30 C13 111.92(19)
C31 C30 C33 107.5(2)
C32 C30 C13 111.1(2)
C32 C30 C31 107.5(2)
C32 C30 C33 109.5(2)
C33 C30 C13 109.19(19)
C30 C31 H31c 109.5
C30 C31 H31B 109.5
C30 C31 H31C 109.5
H31c C31 H31B 109.5
H31c C31 H31C 109.5
H31B C31 H31C 109.5
C30 C32 H32A 109.5
C30 C32 H32B 109.5
C30 C32 H32C 109.5
H32A C32 H32B 109.5
H32A C32 H32C 109.5
H32B C32 H32C 109.5
C30 C33 H33A 109.5
C30 C33 H33B 109.5
C30 C33 H33C 109.5
H33A C33 H33B 109.5
H33A C33 H33C 109.5
H33B C33 H33C 109.5
O3 C34 C35 120.1(2)
O3 C34 C39 121.2(2)
C39 C34 C35 118.6(2)
C34 C35 C51 120.7(2)
C36 C35 C34 117.7(2)
C36 C35 C51 121.6(2)
C35 C36 H36 117.7
C35 C36 C37 124.6(2)
C37 C36 H36 117.7
C36 C37 C55 121.2(2)
C38 C37 C36 116.2(2)
C38 C37 C55 122.4(2)
C37 C38 H38 118.9
C37 C38 C39 122.2(2)
C39 C38 H38 118.9
C34 C39 C40 120.8(2)
C38 C39 C34 120.3(2)
C38 C39 C40 118.3(2)
N2 C40 C39 115.47(18)
N2 C40 H40A 108.4
N2 C40 H40B 108.4
C39 C40 H40A 108.4
C39 C40 H40B 108.4
H40A C40 H40B 107.5
N2 C41 H41c 108.7
N2 C41 H41B 108.7
N2 C41 C42 114.06(18)
H41c C41 H41B 107.6
C42 C41 H41c 108.7
C42 C41 H41B 108.7
C43 C42 C41 119.0(2)
C43 C42 C47 119.7(2)
C47 C42 C41 121.4(2)
C42 C43 H43 119.0
C42 C43 C44 122.0(2)
C44 C43 H43 119.0
C43 C44 C45 116.8(2)
C43 C44 C59 121.3(2)
C45 C44 C59 121.8(2)
C44 C45 H45 118.0
C44 C45 C46 124.0(2)
C46 C45 H45 118.0
C45 C46 C47 117.1(2)
C45 C46 C63 120.7(2)
C47 C46 C63 122.3(2)
O4 C47 C42 118.6(2)
O4 C47 C46 121.2(2)
C42 C47 C46 120.1(2)
N2 C48 H48A 107.9
N2 C48 H48B 107.9
N2 C48 C49 117.48(19)
H48A C48 H48B 107.2
C49 C48 H48A 107.9
C49 C48 H48B 107.9
C48 C49 H49A 109.4
C48 C49 H49B 109.4
H49A C49 H49B 108.0
C50 C49 C48 111.0(2)
C50 C49 H49A 109.4
C50 C49 H49B 109.4
C49 C50 H50A 109.5
C49 C50 H50B 109.5
C49 C50 H50C 109.5
H50A C50 H50B 109.5
H50A C50 H50C 109.5
H50B C50 H50C 109.5
C35 C51 C52 110.33(19)
C35 C51 C53 109.5(2)
C53 C51 C52 110.4(2)
C54 C51 C35 112.0(2)
C54 C51 C52 106.5(2)
C54 C51 C53 108.0(2)
C51 C52 H52A 109.5
C51 C52 H52B 109.5
C51 C52 H52C 109.5
H52A C52 H52B 109.5
H52A C52 H52C 109.5
H52B C52 H52C 109.5
C51 C53 H53A 109.5
C51 C53 H53B 109.5
C51 C53 H53C 109.5
H53A C53 H53B 109.5
H53A C53 H53C 109.5
H53B C53 H53C 109.5
C51 C54 H54A 109.5
C51 C54 H54B 109.5
C51 C54 H54C 109.5
H54A C54 H54B 109.5
H54A C54 H54C 109.5
H54B C54 H54C 109.5
C37 C55 C56A 111.4(3)
C37 C55 C57 112.1(3)
C56 C55 C37 109.9(3)
C56 C55 C57 105.7(4)
C57A C55 C37 107.8(4)
C57A C55 C56A 108.8(5)
C57A C55 C58A 113.2(6)
C58A C55 C37 108.8(3)
C58A C55 C56A 106.9(5)
C58 C55 C37 111.9(3)
C58 C55 C56 110.3(4)
C58 C55 C57 106.8(4)
C55 C56A H56A 109.5
C55 C56A H56B 109.5
C55 C56A H56C 109.5
H56A C56A H56B 109.5
H56A C56A H56C 109.5
H56B C56A H56C 109.5
C55 C56 H56D 109.5
C55 C56 H56E 109.5
C55 C56 H56F 109.5
H56D C56 H56E 109.5
H56D C56 H56F 109.5
H56E C56 H56F 109.5
C55 C57A H57A 109.5
C55 C57A H57B 109.5
C55 C57A H57C 109.5
H57A C57A H57B 109.5
H57A C57A H57C 109.5
H57B C57A H57C 109.5
C55 C57 H57D 109.5
C55 C57 H57E 109.5
C55 C57 H57F 109.5
H57D C57 H57E 109.5
H57D C57 H57F 109.5
H57E C57 H57F 109.5
C55 C58A H58A 109.5
C55 C58A H58B 109.5
C55 C58A H58C 109.5
H58A C58A H58B 109.5
H58A C58A H58C 109.5
H58B C58A H58C 109.5
C55 C58 H58D 109.5
C55 C58 H58E 109.5
C55 C58 H58F 109.5
H58D C58 H58E 109.5
H58D C58 H58F 109.5
H58E C58 H58F 109.5
C44 C59 C62A 108.3(5)
C60 C59 C44 110.0(3)
C60 C59 C61 109.5(4)
C60 C59 C62 108.9(4)
C60A C59 C44 112.7(6)
C60A C59 C62A 107.6(9)
C61c C59 C44 107.8(5)
C61c C59 C60A 112.8(8)
C61c C59 C62A 107.5(8)
C61 C59 C44 108.3(3)
C62 C59 C44 113.1(3)
C62 C59 C61 107.0(4)
C59 C60 H60A 109.5
C59 C60 H60B 109.5
C59 C60 H60C 109.5
H60A C60 H60B 109.5
H60A C60 H60C 109.5
H60B C60 H60C 109.5
C59 C60A H60D 109.5
C59 C60A H60E 109.5
C59 C60A H60F 109.5
H60D C60A H60E 109.5
H60D C60A H60F 109.5
H60E C60A H60F 109.5
C59 C61c H61c 109.5
C59 C61c H61B 109.5
C59 C61c H61C 109.5
H61c C61c H61B 109.5
H61c C61c H61C 109.5
H61B C61c H61C 109.5
C59 C61 H61D 109.5
C59 C61 H61E 109.5
C59 C61 H61F 109.5
H61D C61 H61E 109.5
H61D C61 H61F 109.5
H61E C61 H61F 109.5
C59 C62 H62A 109.5
C59 C62 H62B 109.5
C59 C62 H62C 109.5
H62A C62 H62B 109.5
H62A C62 H62C 109.5
H62B C62 H62C 109.5
C59 C62A H62D 109.5
C59 C62A H62E 109.5
C59 C62A H62F 109.5
H62D C62A H62E 109.5
H62D C62A H62F 109.5
H62E C62A H62F 109.5
C64 C63 C46 111.12(19)
C65 C63 C46 112.1(2)
C65 C63 C64 107.0(2)
C65 C63 C66 107.6(2)
C66 C63 C46 109.5(2)
C66 C63 C64 109.4(2)
C63 C64 H64A 109.5
C63 C64 H64B 109.5
C63 C64 H64C 109.5
H64A C64 H64B 109.5
H64A C64 H64C 109.5
H64B C64 H64C 109.5
C63 C65 H65A 109.5
C63 C65 H65B 109.5
C63 C65 H65C 109.5
H65A C65 H65B 109.5
H65A C65 H65C 109.5
H65B C65 H65C 109.5
C63 C66 H66A 109.5
C63 C66 H66B 109.5
C63 C66 H66C 109.5
H66A C66 H66B 109.5
H66A C66 H66C 109.5
H66B C66 H66C 109.5
O5 C67 H67 108.1
O5 C67 C68 109.1(2)
O5 C67 C69 110.7(2)
C68 C67 H67 108.1
C68 C67 C69 112.8(2)
C69 C67 H67 108.1
C67 C68 H68A 109.5
C67 C68 H68B 109.5
C67 C68 H68C 109.5
H68A C68 H68B 109.5
H68A C68 H68C 109.5
H68B C68 H68C 109.5
C67 C69 H69A 109.5
C67 C69 H69B 109.5
C67 C69 H69C 109.5
H69A C69 H69B 109.5
H69A C69 H69C 109.5
H69B C69 H69C 109.5
O6 C70 H70 108.4
O6 C70 C71 110.30(18)
O6 C70 C72 110.2(2)
C71 C70 H70 108.4
C72 C70 H70 108.4
C72 C70 C71 111.1(2)
C70 C71 H71c 109.5
C70 C71 H71B 109.5
C70 C71 H71C 109.5
H71c C71 H71B 109.5
H71c C71 H71C 109.5
H71B C71 H71C 109.5
C70 C72 H72A 109.5
C70 C72 H72B 109.5
C70 C72 H72C 109.5
H72A C72 H72B 109.5
H72A C72 H72C 109.5
H72B C72 H72C 109.5

loop_
_geom_bond_atom_site_label_1
_geom_bond_atom_site_label_2
_geom_bond_distance
Zn1 Zn2 2.9126(4)
Zn1 O1 1.8664(16)
Zn1 O2 1.9966(15)
Zn1 O5 1.9405(16)
Zn1 N1 2.0726(19)
Zn2 Zn3 2.9331(4)
Zn2 O2 1.9940(15)
Zn2 O4 1.9944(15)
Zn2 O5 1.9360(15)
Zn2 O6 1.9358(14)
Zn3 O3 1.8746(16)
Zn3 O4 2.0083(15)
Zn3 O6 1.9444(15)
Zn3 N2 2.0744(19)
O1 C1 1.343(3)
O2 C14 1.371(3)
O3 C34 1.339(3)
O4 C47 1.370(3)
O5 C67 1.432(3)
O6 C70 1.431(3)
N1 C7 1.502(3)
N1 C8 1.507(3)
N1 C15 1.493(3)
N2 C40 1.488(3)
N2 C41 1.502(3)
N2 C48 1.487(3)
C1 C2 1.405(3)
C1 C6 1.417(3)
C2 C3 1.397(3)
C2 C18 1.542(3)
C3 H3 0.9500
C3 C4 1.394(3)
C4 C5 1.390(3)
C4 C22 1.534(3)
C5 H5 0.9500
C5 C6 1.384(3)
C6 C7 1.512(3)
C7 H7A 0.9900
C7 H7B 0.9900
C8 H8A 0.9900
C8 H8B 0.9900
C8 C9 1.505(3)
C9 C10 1.391(3)
C9 C14 1.408(3)
C10 H10 0.9500
C10 C11 1.390(3)
C11 C12 1.394(3)
C11 C26 1.529(3)
C12 H12 0.9500
C12 C13 1.397(3)
C13 C14 1.402(3)
C13 C30 1.541(3)
C15 H15A 0.9900
C15 H15B 0.9900
C15 C16 1.522(3)
C16 H16A 0.9900
C16 H16B 0.9900
C16 C17 1.528(4)
C17 H17A 0.9800
C17 H17B 0.9800
C17 H17C 0.9800
C18 C19 1.529(4)
C18 C20 1.536(4)
C18 C21 1.537(3)
C19 H19A 0.9800
C19 H19B 0.9800
C19 H19C 0.9800
C20 H20A 0.9800
C20 H20B 0.9800
C20 H20C 0.9800
C21 H21c 0.9800
C21 H21B 0.9800
C21 H21C 0.9800
C22 C23 1.528(4)
C22 C24 1.527(4)
C22 C25 1.530(4)
C23 H23A 0.9800
C23 H23B 0.9800
C23 H23C 0.9800
C24 H24A 0.9800
C24 H24B 0.9800
C24 H24C 0.9800
C25 H25A 0.9800
C25 H25B 0.9800
C25 H25C 0.9800
C26 C27 1.531(3)
C26 C28 1.526(4)
C26 C29 1.534(3)
C27 H27A 0.9800
C27 H27B 0.9800
C27 H27C 0.9800
C28 H28A 0.9800
C28 H28B 0.9800
C28 H28C 0.9800
C29 H29A 0.9800
C29 H29B 0.9800
C29 H29C 0.9800
C30 C31 1.531(3)
C30 C32 1.530(3)
C30 C33 1.532(3)
C31 H31c 0.9800
C31 H31B 0.9800
C31 H31C 0.9800
C32 H32A 0.9800
C32 H32B 0.9800
C32 H32C 0.9800
C33 H33A 0.9800
C33 H33B 0.9800
C33 H33C 0.9800
C34 C35 1.419(3)
C34 C39 1.418(3)
C35 C36 1.395(3)
C35 C51 1.534(3)
C36 H36 0.9500
C36 C37 1.398(3)
C37 C38 1.387(3)
C37 C55 1.535(3)
C38 H38 0.9500
C38 C39 1.395(3)
C39 C40 1.510(3)
C40 H40A 0.9900
C40 H40B 0.9900
C41 H41c 0.9900
C41 H41B 0.9900
C41 C42 1.511(3)
C42 C43 1.388(3)
C42 C47 1.404(3)
C43 H43 0.9500
C43 C44 1.389(3)
C44 C45 1.390(3)
C44 C59 1.547(3)
C45 H45 0.9500
C45 C46 1.397(3)
C46 C47 1.410(3)
C46 C63 1.542(3)
C48 H48A 0.9900
C48 H48B 0.9900
C48 C49 1.512(3)
C49 H49A 0.9900
C49 H49B 0.9900
C49 C50 1.509(4)
C50 H50A 0.9800
C50 H50B 0.9800
C50 H50C 0.9800
C51 C52 1.541(3)
C51 C53 1.540(3)
C51 C54 1.533(3)
C52 H52A 0.9800
C52 H52B 0.9800
C52 H52C 0.9800
C53 H53A 0.9800
C53 H53B 0.9800
C53 H53C 0.9800
C54 H54A 0.9800
C54 H54B 0.9800
C54 H54C 0.9800
C55 C56A 1.559(7)
C55 C56 1.529(6)
C55 C57A 1.495(7)
C55 C57 1.557(6)
C55 C58A 1.499(7)
C55 C58 1.490(6)
C56A H56A 0.9800
C56A H56B 0.9800
C56A H56C 0.9800
C56 H56D 0.9800
C56 H56E 0.9800
C56 H56F 0.9800
C57A H57A 0.9800
C57A H57B 0.9800
C57A H57C 0.9800
C57 H57D 0.9800
C57 H57E 0.9800
C57 H57F 0.9800
C58A H58A 0.9800
C58A H58B 0.9800
C58A H58C 0.9800
C58 H58D 0.9800
C58 H58E 0.9800
C58 H58F 0.9800
C59 C60 1.507(5)
C59 C60A 1.499(11)
C59 C61c 1.491(9)
C59 C61 1.538(5)
C59 C62 1.526(5)
C59 C62A 1.553(10)
C60 H60A 0.9800
C60 H60B 0.9800
C60 H60C 0.9800
C60A H60D 0.9800
C60A H60E 0.9800
C60A H60F 0.9800
C61c H61c 0.9800
C61c H61B 0.9800
C61c H61C 0.9800
C61 H61D 0.9800
C61 H61E 0.9800
C61 H61F 0.9800
C62 H62A 0.9800
C62 H62B 0.9800
C62 H62C 0.9800
C62A H62D 0.9800
C62A H62E 0.9800
C62A H62F 0.9800
C63 C64 1.540(3)
C63 C65 1.527(3)
C63 C66 1.532(3)
C64 H64A 0.9800
C64 H64B 0.9800
C64 H64C 0.9800
C65 H65A 0.9800
C65 H65B 0.9800
C65 H65C 0.9800
C66 H66A 0.9800
C66 H66B 0.9800
C66 H66C 0.9800
C67 H67 1.0000
C67 C68 1.511(4)
C67 C69 1.511(4)
C68 H68A 0.9800
C68 H68B 0.9800
C68 H68C 0.9800
C69 H69A 0.9800
C69 H69B 0.9800
C69 H69C 0.9800
C70 H70 1.0000
C70 C71 1.516(3)
C70 C72 1.510(3)
C71 H71c 0.9800
C71 H71B 0.9800
C71 H71C 0.9800
C72 H72A 0.9800
C72 H72B 0.9800
C72 H72C 0.9800

loop_
_geom_torsion_atom_site_label_1
_geom_torsion_atom_site_label_2
_geom_torsion_atom_site_label_3
_geom_torsion_atom_site_label_4
_geom_torsion
Zn1 O1 C1 C2 -140.1(2)
Zn1 O1 C1 C6 40.1(3)
Zn1 O2 C14 C9 52.8(2)
Zn1 O2 C14 C13 -124.16(18)
Zn1 O5 C67 C68 -161.90(16)
Zn1 O5 C67 C69 73.5(2)
Zn1 N1 C7 C6 63.8(2)
Zn1 N1 C8 C9 59.8(2)
Zn1 N1 C15 C16 -20.6(3)
Zn2 Zn1 O1 C1 -177.59(13)
Zn2 Zn3 O3 C34 -176.91(11)
Zn2 O2 C14 C9 -74.7(2)
Zn2 O2 C14 C13 108.4(2)
Zn2 O4 C47 C42 -73.6(3)
Zn2 O4 C47 C46 108.1(2)
Zn2 O5 C67 C68 64.4(3)
Zn2 O5 C67 C69 -60.2(3)
Zn2 O6 C70 C71 145.12(17)
Zn2 O6 C70 C72 -91.8(2)
Zn3 O3 C34 C35 -154.39(17)
Zn3 O3 C34 C39 29.2(3)
Zn3 O4 C47 C42 51.7(2)
Zn3 O4 C47 C46 -126.59(18)
Zn3 O6 C70 C71 -47.0(3)
Zn3 O6 C70 C72 76.0(2)
Zn3 N2 C40 C39 58.2(2)
Zn3 N2 C41 C42 57.1(2)
Zn3 N2 C48 C49 -178.54(17)
O1 C1 C2 C3 177.0(2)
O1 C1 C2 C18 -1.4(4)
O1 C1 C6 C5 -176.6(2)
O1 C1 C6 C7 3.0(4)
O2 Zn1 O1 C1 -130.34(17)
O3 C34 C35 C36 178.1(2)
O3 C34 C35 C51 -3.7(3)
O3 C34 C39 C38 -177.1(2)
O3 C34 C39 C40 11.7(3)
O4 Zn3 O3 C34 -127.66(15)
O5 Zn1 O1 C1 120.51(17)
O6 Zn3 O3 C34 117.62(16)
N1 Zn1 O1 C1 -27.25(19)
N1 C8 C9 C10 121.1(2)
N1 C8 C9 C14 -57.5(3)
N1 C15 C16 C17 -165.2(2)
N2 Zn3 O3 C34 -22.55(17)
N2 C41 C42 C43 119.9(2)
N2 C41 C42 C47 -60.6(3)
N2 C48 C49 C50 176.5(2)
C1 C2 C3 C4 0.8(4)
C1 C2 C18 C19 -59.1(3)
C1 C2 C18 C20 62.1(3)
C1 C2 C18 C21 -179.3(2)
C1 C6 C7 N1 -65.8(3)
C2 C1 C6 C5 3.6(4)
C2 C1 C6 C7 -176.7(2)
C2 C3 C4 C5 1.4(4)
C2 C3 C4 C22 -175.6(3)
C3 C2 C18 C19 122.5(3)
C3 C2 C18 C20 -116.3(3)
C3 C2 C18 C21 2.4(4)
C3 C4 C5 C6 -1.1(4)
C3 C4 C22 C23 -8.5(4)
C3 C4 C22 C24 -129.5(3)
C3 C4 C22 C25 110.7(3)
C4 C5 C6 C1 -1.4(4)
C4 C5 C6 C7 179.0(2)
C5 C4 C22 C23 174.6(3)
C5 C4 C22 C24 53.6(3)
C5 C4 C22 C25 -66.2(3)
C5 C6 C7 N1 113.9(2)
C6 C1 C2 C3 -3.2(4)
C6 C1 C2 C18 178.4(2)
C7 N1 C8 C9 -50.8(2)
C7 N1 C15 C16 94.8(2)
C8 N1 C7 C6 178.91(18)
C8 N1 C15 C16 -144.1(2)
C8 C9 C10 C11 -176.8(2)
C8 C9 C14 O2 -6.9(3)
C8 C9 C14 C13 170.1(2)
C9 C10 C11 C12 3.7(3)
C9 C10 C11 C26 -176.0(2)
C10 C9 C14 O2 174.57(19)
C10 C9 C14 C13 -8.4(3)
C10 C11 C12 C13 -2.9(3)
C10 C11 C26 C27 69.9(3)
C10 C11 C26 C28 -170.3(2)
C10 C11 C26 C29 -49.6(3)
C11 C12 C13 C14 -3.4(3)
C11 C12 C13 C30 173.8(2)
C12 C11 C26 C27 -109.8(3)
C12 C11 C26 C28 10.0(3)
C12 C11 C26 C29 130.8(2)
C12 C13 C14 O2 -174.06(19)
C12 C13 C14 C9 9.0(3)
C12 C13 C30 C31 -2.7(3)
C12 C13 C30 C32 117.5(2)
C12 C13 C30 C33 -121.6(2)
C14 C9 C10 C11 1.8(3)
C14 C13 C30 C31 174.3(2)
C14 C13 C30 C32 -65.5(3)
C14 C13 C30 C33 55.4(3)
C15 N1 C7 C6 -60.8(2)
C15 N1 C8 C9 -171.93(19)
C18 C2 C3 C4 179.2(3)
C22 C4 C5 C6 176.0(3)
C26 C11 C12 C13 176.8(2)
C30 C13 C14 O2 8.9(3)
C30 C13 C14 C9 -168.1(2)
C34 C35 C36 C37 0.9(4)
C34 C35 C51 C52 -57.4(3)
C34 C35 C51 C53 64.4(3)
C34 C35 C51 C54 -175.9(2)
C34 C39 C40 N2 -64.7(3)
C35 C34 C39 C38 6.4(3)
C35 C34 C39 C40 -164.7(2)
C35 C36 C37 C38 2.7(4)
C35 C36 C37 C55 177.9(2)
C36 C35 C51 C52 120.8(2)
C36 C35 C51 C53 -117.5(2)
C36 C35 C51 C54 2.3(3)
C36 C37 C38 C39 -1.7(3)
C36 C37 C55 C56A 12.7(6)
C36 C37 C55 C56 -67.0(5)
C36 C37 C55 C57A -106.6(6)
C36 C37 C55 C57 175.8(5)
C36 C37 C55 C58A 130.4(6)
C36 C37 C55 C58 55.8(5)
C37 C38 C39 C34 -2.8(4)
C37 C38 C39 C40 168.6(2)
C38 C37 C55 C56A -172.3(6)
C38 C37 C55 C56 107.9(4)
C38 C37 C55 C57A 68.4(6)
C38 C37 C55 C57 -9.3(5)
C38 C37 C55 C58A -54.7(6)
C38 C37 C55 C58 -129.2(5)
C38 C39 C40 N2 124.0(2)
C39 C34 C35 C36 -5.5(3)
C39 C34 C35 C51 172.8(2)
C40 N2 C41 C42 -56.8(2)
C40 N2 C48 C49 -62.8(3)
C41 N2 C40 C39 174.79(19)
C41 N2 C48 C49 61.3(3)
C41 C42 C43 C44 179.9(2)
C41 C42 C47 O4 -2.8(3)
C41 C42 C47 C46 175.5(2)
C42 C43 C44 C45 3.2(3)
C42 C43 C44 C59 -177.0(2)
C43 C42 C47 O4 176.65(19)
C43 C42 C47 C46 -5.0(3)
C43 C44 C45 C46 -2.3(4)
C43 C44 C59 C60 -55.6(4)
C43 C44 C59 C60A -16.3(10)
C43 C44 C59 C61c 108.8(8)
C43 C44 C59 C61 64.0(4)
C43 C44 C59 C62 -177.6(4)
C43 C44 C59 C62A -135.2(8)
C44 C45 C46 C47 -2.1(4)
C44 C45 C46 C63 177.7(2)
C45 C44 C59 C60 124.2(4)
C45 C44 C59 C60A 163.6(10)
C45 C44 C59 C61c -71.3(8)
C45 C44 C59 C61 -116.2(4)
C45 C44 C59 C62 2.3(5)
C45 C44 C59 C62A 44.7(8)
C45 C46 C47 O4 -176.0(2)
C45 C46 C47 C42 5.8(3)
C45 C46 C63 C64 -129.6(2)
C45 C46 C63 C65 -9.9(3)
C45 C46 C63 C66 109.4(3)
C47 C42 C43 C44 0.4(3)
C47 C46 C63 C64 50.2(3)
C47 C46 C63 C65 169.9(2)
C47 C46 C63 C66 -70.8(3)
C48 N2 C40 C39 -61.2(3)
C48 N2 C41 C42 178.35(18)
C51 C35 C36 C37 -177.3(2)
C55 C37 C38 C39 -176.9(2)
C59 C44 C45 C46 177.8(2)
C63 C46 C47 O4 4.3(3)
C63 C46 C47 C42 -174.0(2)
